data_7158944
loop_
_publ_author_name
'Hsueh, Nai-Chen'
'Chang, Meng-Yang'

_publ_section_title
;
 Tandem cyclocondensation of 1,3-bis-sulfonylpropan-2-ones with
 arylaldehydes. One-pot synthesis of tris-sulfonyl 3-arylphenols
;
_journal_name_full 'Organic &amp; Biomolecular Chemistry'
_journal_paper_doi 10.1039/D2OB01703B
_journal_year 2022
_chemical_formula_moiety 'C35 H32 O9 S3'
_chemical_formula_sum 'C35 H32 O9 S3'
_chemical_formula_weight 692.78
_space_group_crystal_system monoclinic
_space_group_IT_number 14
_space_group_name_Hall '-P 2yn'
_space_group_name_H-M_alt 'P 1 21/n 1'
_atom_sites_solution_hydrogens mixed
_atom_sites_solution_primary iterative
_audit_creation_date 2020-12-08
_audit_creation_method
;
Olex2 1.3-alpha
(compiled 2020.07.16 svn.r6f6c53a7 for OlexSys, GUI svn.r6139)
;
_audit_update_record
;
2020-12-08 deposited with the CCDC.	2022-10-14 downloaded from the CCDC.
;
_cell_angle_alpha 90
_cell_angle_beta 112.673(2)
_cell_angle_gamma 90
_cell_formula_units_Z 4
_cell_length_a 15.5860(3)
_cell_length_b 12.8979(2)
_cell_length_c 16.9919(3)
_cell_measurement_reflns_used 21454
_cell_measurement_temperature 113(2)
_cell_measurement_theta_max 26.9020
_cell_measurement_theta_min 2.1450
_cell_volume 3151.85(11)
_computing_cell_refinement 'CrysAlisPro 1.171.41.56a (Rigaku OD, 2020)'
_computing_data_collection 'CrysAlisPro 1.171.41.56a (Rigaku OD, 2020)'
_computing_data_reduction 'CrysAlisPro 1.171.41.56a (Rigaku OD, 2020)'
_computing_molecular_graphics 'Olex2 1.3-alpha (Dolomanov et al., 2009)'
_computing_publication_material 'Olex2 1.3-alpha (Dolomanov et al., 2009)'
_computing_structure_refinement 'SHELXL 2018/3 (Sheldrick, 2015)'
_computing_structure_solution 'olex2.solve 1.3-alpha (Bourhis et al., 2015)'
_diffrn_ambient_temperature 113(2)
_diffrn_detector 'Hybrid Pixel Array Detector'
_diffrn_detector_area_resol_mean 10.0000
_diffrn_measured_fraction_theta_full 0.998
_diffrn_measured_fraction_theta_max 0.998
_diffrn_measurement_details
;
List of Runs (angles in degrees, time in seconds):

  # Type    Start    End  Width  t~exp~   \w     \q     \k     \f   Frames
#--------------------------------------------------------------------------
  1  \w    -27.00 100.00   0.50   30.65    --   10.60  38.00   0.00  254
  2  \w    -20.00 100.00   0.50   30.65    --   10.60  57.00 -60.00  240
  3  \w    -17.00 100.00   0.50   30.65    --   10.60  82.00   0.00  234
  4  \w    -17.00 100.00   0.50   30.65    --   10.60  82.00  30.00  234
  5  \w    -15.00 100.00   0.50   30.65    --   10.60  77.00 -90.00  230
  6  \w    -41.00  75.00   0.50   30.65    --  -10.90  57.00-120.00  232
  7  \w    -54.00  19.00   0.50   30.65    --  -10.90 -57.00-120.00  146
  8  \w    -94.00 -61.00   0.50   30.65    --  -10.90 -57.00-120.00   66
;
_diffrn_measurement_device 'four-circle diffractometer'
_diffrn_measurement_device_type 'XtaLAB Pro II AFC12 (RINC): Kappa single'
_diffrn_measurement_method '\w scans'
_diffrn_orient_matrix_type 'CrysAlisPro convention (1999,Acta A55,543-557)'
_diffrn_orient_matrix_UB_11 -0.0317394000
_diffrn_orient_matrix_UB_12 -0.0335325000
_diffrn_orient_matrix_UB_13 0.0081500000
_diffrn_orient_matrix_UB_21 -0.0193115000
_diffrn_orient_matrix_UB_22 0.0429573000
_diffrn_orient_matrix_UB_23 0.0134032000
_diffrn_orient_matrix_UB_31 -0.0324793000
_diffrn_orient_matrix_UB_32 0.0071859000
_diffrn_orient_matrix_UB_33 -0.0424291000
_diffrn_radiation_monochromator mirror
_diffrn_radiation_probe x-ray
_diffrn_radiation_type 'Mo K\a'
_diffrn_radiation_wavelength 0.71073
_diffrn_reflns_av_R_equivalents 0.0334
_diffrn_reflns_av_unetI/netI 0.0247
_diffrn_reflns_Laue_measured_fraction_full 0.998
_diffrn_reflns_Laue_measured_fraction_max 0.998
_diffrn_reflns_limit_h_max 18
_diffrn_reflns_limit_h_min -17
_diffrn_reflns_limit_k_max 15
_diffrn_reflns_limit_k_min -14
_diffrn_reflns_limit_l_max 20
_diffrn_reflns_limit_l_min -20
_diffrn_reflns_number 40771
_diffrn_reflns_point_group_measured_fraction_full 0.998
_diffrn_reflns_point_group_measured_fraction_max 0.998
_diffrn_reflns_theta_full 24.999
_diffrn_reflns_theta_max 24.999
_diffrn_reflns_theta_min 2.121
_diffrn_source 'micro-focus sealed X-ray tube'
_diffrn_source_type 'Rigaku (Mo) X-ray Source'
_exptl_absorpt_coefficient_mu 0.293
_exptl_absorpt_correction_T_max 1.00000
_exptl_absorpt_correction_T_min 0.89356
_exptl_absorpt_correction_type multi-scan
_exptl_absorpt_process_details
;
CrysAlisPro 1.171.41.56a (Rigaku Oxford Diffraction, 2020)
Empirical absorption correction using spherical harmonics,
 implemented in SCALE3 ABSPACK scaling algorithm.
;
_exptl_crystal_colour 'light yellow'
_exptl_crystal_colour_modifier light
_exptl_crystal_colour_primary yellow
_exptl_crystal_density_diffrn 1.460
_exptl_crystal_description block
_exptl_crystal_F_000 1448
_exptl_crystal_size_max 0.2
_exptl_crystal_size_mid 0.2
_exptl_crystal_size_min 0.2
_refine_diff_density_max 1.437
_refine_diff_density_min -0.779
_refine_diff_density_rms 0.083
_refine_ls_extinction_method none
_refine_ls_goodness_of_fit_ref 1.154
_refine_ls_hydrogen_treatment constr
_refine_ls_matrix_type full
_refine_ls_number_parameters 428
_refine_ls_number_reflns 5551
_refine_ls_number_restraints 8
_refine_ls_restrained_S_all 1.160
_refine_ls_R_factor_all 0.0972
_refine_ls_R_factor_gt 0.0897
_refine_ls_shift/su_max 0.001
_refine_ls_shift/su_mean 0.000
_refine_ls_structure_factor_coef Fsqd
_refine_ls_weighting_details 'w=1/[\s^2^(Fo^2^)+(0.0586P)^2^+12.0123P] where P=(Fo^2^+2Fc^2^)/3'
_refine_ls_weighting_scheme calc
_refine_ls_wR_factor_gt 0.2108
_refine_ls_wR_factor_ref 0.2145
_reflns_Friedel_coverage 0.000
_reflns_number_gt 4909
_reflns_number_total 5551
_reflns_threshold_expression 'I > 2\s(I)'
_cod_data_source_file d2ob01703b2.cif
_cod_data_source_block k10912-myc-b
_cod_original_cell_volume 3151.85(10)
_cod_database_code 7158944
_shelx_shelxl_version_number 2018/3
_shelx_space_group_comment
;
The symmetry employed for this shelxl refinement is uniquely defined
by the following loop, which should always be used as a source of
symmetry information in preference to the above space-group names.
They are only intended as comments.
;
_reflns_odcompleteness_completeness 99.70
_reflns_odcompleteness_iscentric 1
_reflns_odcompleteness_theta 26.32
_olex2_refinement_description
;
1. Fixed Uiso
 At 1.2 times of:
  All C(H) groups, All C(H,H) groups
 At 1.5 times of:
  All C(H,H,H) groups, All O(H) groups
2. Rigid bond restraints
 C11, C14
 with sigma for 1-2 distances of 0.005 and sigma for 1-3 distances of 7.7
 C18, C21
 with sigma for 1-2 distances of 0.005 and sigma for 1-3 distances of 12
3. Uiso/Uaniso restraints and constraints
Uanis(C21) \\sim Ueq: with sigma of 0.005 and sigma for terminal atoms of 0.005
4.a Riding coordinates:
 O1(H1)
4.b Secondary CH2 refined with riding coordinates:
 C7(H7A,H7B)
4.c Aromatic/amide H refined with riding coordinates:
 C2(H2), C9(H9), C10(H10), C12(H12), C13(H13), C16(H16), C17(H17), C19(H19),
 C20(H20), C23(H23), C26(H26), C27(H27), C30(H30), C31(H31), C32(H32), C33(H33),
  C34(H34)
4.d Idealised Me refined as rotating group:
 C14(H14A,H14B,H14C), C21(H21A,H21B,H21C), C28(H28A,H28B,H28C), C29(H29A,H29B,
 H29C)
;
_olex2_submission_special_instructions 'No special instructions were received'
_oxdiff_exptl_absorpt_empirical_details
;
Empirical correction (ABSPACK) includes:
- Absorption correction using spherical harmonics
- Frame scaling
;
_oxdiff_exptl_absorpt_empirical_full_max 1.148
_oxdiff_exptl_absorpt_empirical_full_min 0.880

loop_
_space_group_symop_operation_xyz
'x, y, z'
'-x+1/2, y+1/2, -z+1/2'
'-x, -y, -z'
'x-1/2, -y-1/2, z-1/2'

loop_
_atom_site_label
_atom_site_type_symbol
_atom_site_fract_x
_atom_site_fract_y
_atom_site_fract_z
_atom_site_U_iso_or_equiv
_atom_site_adp_type
_atom_site_occupancy
_atom_site_site_symmetry_order
_atom_site_calc_flag
_atom_site_refinement_flags_posn
_atom_site_refinement_flags_adp
_atom_site_refinement_flags_occupancy
_atom_site_disorder_assembly
_atom_site_disorder_group
S1 S 0.61827(13) -0.30203(15) 0.88061(13) 0.0745(6) Uani 1 1 d . . . . .
S2 S 0.64323(9) 0.01431(12) 0.80141(9) 0.0490(4) Uani 1 1 d . . . . .
S3 S 0.30317(9) 0.08536(11) 0.83042(8) 0.0423(3) Uani 1 1 d . . . . .
O1 O 0.3743(3) -0.0949(3) 0.9592(2) 0.0526(10) Uani 1 1 d . . . . .
H1 H 0.319310 -0.075808 0.931573 0.079 Uiso 1 1 d R U . . .
O2 O 0.5534(4) -0.3446(4) 0.9140(3) 0.0815(15) Uani 1 1 d . . . . .
O3 O 0.7035(4) -0.3571(5) 0.8965(4) 0.107(2) Uani 1 1 d . . . . .
O4 O 0.7312(3) -0.0152(4) 0.8656(3) 0.0778(15) Uani 1 1 d . . . . .
O5 O 0.6164(3) -0.0316(3) 0.7184(3) 0.0623(11) Uani 1 1 d . . . . .
O6 O 0.3828(3) 0.1259(3) 0.5170(2) 0.0465(9) Uani 1 1 d . . . . .
O7 O 0.3852(3) 0.3220(3) 0.5467(2) 0.0525(10) Uani 1 1 d . . . . .
O8 O 0.2499(3) 0.0297(3) 0.8712(3) 0.0561(10) Uani 1 1 d . . . . .
O9 O 0.3208(3) 0.1927(3) 0.8527(2) 0.0513(10) Uani 1 1 d . . . . .
C1 C 0.4285(4) -0.0655(4) 0.9178(3) 0.0421(12) Uani 1 1 d . . . . .
C2 C 0.5094(4) -0.1215(4) 0.9369(3) 0.0463(13) Uani 1 1 d . . . . .
H2 H 0.521969 -0.176448 0.977059 0.056 Uiso 1 1 calc R U . . .
C3 C 0.5725(4) -0.1016(4) 0.9007(3) 0.0449(12) Uani 1 1 d . . . . .
C4 C 0.5555(3) -0.0177(4) 0.8430(3) 0.0392(11) Uani 1 1 d . . . . .
C5 C 0.4727(3) 0.0389(4) 0.8193(3) 0.0348(10) Uani 1 1 d . . . . .
C6 C 0.4091(3) 0.0150(4) 0.8579(3) 0.0374(11) Uani 1 1 d . . . . .
C7 C 0.6526(4) -0.1763(5) 0.9232(4) 0.0652(18) Uani 1 1 d . . . . .
H7A H 0.683407 -0.181296 0.986007 0.078 Uiso 1 1 calc R U . . .
H7B H 0.698615 -0.148730 0.901473 0.078 Uiso 1 1 calc R U . . .
C8 C 0.5590(4) -0.2851(5) 0.7707(4) 0.0579(15) Uani 1 1 d . . . . .
C9 C 0.6090(5) -0.2805(6) 0.7193(5) 0.074(2) Uani 1 1 d . . . . .
H9 H 0.674894 -0.285132 0.742694 0.088 Uiso 1 1 calc R U . . .
C10 C 0.5603(5) -0.2689(6) 0.6331(5) 0.072(2) Uani 1 1 d . . . . .
H10 H 0.593381 -0.265641 0.596408 0.086 Uiso 1 1 calc R U . . .
C11 C 0.4657(5) -0.2619(6) 0.5988(5) 0.073(2) Uani 1 1 d . U . . .
C12 C 0.4169(5) -0.2627(6) 0.6521(5) 0.076(2) Uani 1 1 d . . . . .
H12 H 0.351295 -0.254551 0.628543 0.091 Uiso 1 1 calc R U . . .
C13 C 0.4624(5) -0.2749(5) 0.7375(5) 0.0662(18) Uani 1 1 d . . . . .
H13 H 0.429159 -0.276402 0.774054 0.079 Uiso 1 1 calc R U . . .
C14 C 0.4191(7) -0.2665(8) 0.5101(6) 0.106(3) Uani 1 1 d . U . . .
H14A H 0.393091 -0.336087 0.493566 0.159 Uiso 1 1 calc R U . . .
H14B H 0.462792 -0.251321 0.482854 0.159 Uiso 1 1 calc R U . . .
H14C H 0.368706 -0.215366 0.491825 0.159 Uiso 1 1 calc R U . . .
C15 C 0.6494(3) 0.1494(5) 0.7928(3) 0.0438(12) Uani 1 1 d . . . . .
C16 C 0.6330(3) 0.1912(5) 0.7131(3) 0.0459(13) Uani 1 1 d . . . . .
H16 H 0.614467 0.148769 0.663669 0.055 Uiso 1 1 calc R U . . .
C17 C 0.6446(4) 0.2974(5) 0.7084(5) 0.0634(17) Uani 1 1 d . . . . .
H17 H 0.635429 0.328373 0.655014 0.076 Uiso 1 1 calc R U . . .
C18 C 0.6692(5) 0.3585(6) 0.7805(6) 0.082(2) Uani 1 1 d . U . . .
C19 C 0.6874(5) 0.3144(7) 0.8590(5) 0.076(2) Uani 1 1 d . . . . .
H19 H 0.706121 0.356754 0.908576 0.091 Uiso 1 1 calc R U . . .
C20 C 0.6784(4) 0.2093(6) 0.8657(4) 0.0612(17) Uani 1 1 d . . . . .
H20 H 0.691925 0.178184 0.919861 0.073 Uiso 1 1 calc R U . . .
C21 C 0.6589(8) 0.4678(9) 0.7631(8) 0.131(3) Uani 1 1 d . U . . .
H21A H 0.601061 0.492090 0.767038 0.197 Uiso 1 1 calc R U . . .
H21B H 0.656745 0.481033 0.705618 0.197 Uiso 1 1 calc R U . . .
H21C H 0.711739 0.504847 0.804919 0.197 Uiso 1 1 calc R U . . .
C22 C 0.4483(3) 0.1187(4) 0.7502(3) 0.0323(10) Uani 1 1 d . . . . .
C23 C 0.4246(3) 0.0831(4) 0.6665(3) 0.0335(10) Uani 1 1 d . . . . .
H23 H 0.423029 0.010814 0.655308 0.040 Uiso 1 1 calc R U . . .
C24 C 0.4033(3) 0.1536(4) 0.6003(3) 0.0348(10) Uani 1 1 d . . . . .
C25 C 0.4052(3) 0.2595(4) 0.6167(3) 0.0391(11) Uani 1 1 d . . . . .
C26 C 0.4267(3) 0.2944(4) 0.6985(3) 0.0404(11) Uani 1 1 d . . . . .
H26 H 0.426817 0.366625 0.709379 0.048 Uiso 1 1 calc R U . . .
C27 C 0.4482(3) 0.2239(4) 0.7654(3) 0.0382(11) Uani 1 1 d . . . . .
H27 H 0.462793 0.248260 0.821882 0.046 Uiso 1 1 calc R U . . .
C28 C 0.3791(4) 0.0185(5) 0.4981(3) 0.0526(14) Uani 1 1 d . . . . .
H28A H 0.438581 -0.013880 0.532857 0.079 Uiso 1 1 calc R U . . .
H28B H 0.367209 0.009145 0.437509 0.079 Uiso 1 1 calc R U . . .
H28C H 0.329044 -0.013999 0.510723 0.079 Uiso 1 1 calc R U . . .
C29 C 0.4072(4) 0.4297(4) 0.5599(4) 0.0583(16) Uani 1 1 d . . . . .
H29A H 0.369444 0.461695 0.588008 0.087 Uiso 1 1 calc R U . . .
H29B H 0.394001 0.463554 0.504842 0.087 Uiso 1 1 calc R U . . .
H29C H 0.473266 0.437901 0.596038 0.087 Uiso 1 1 calc R U . . .
C30 C 0.2151(4) -0.0261(5) 0.6867(4) 0.0551(15) Uani 1 1 d . . . . .
H30 H 0.232313 -0.085414 0.722627 0.066 Uiso 1 1 calc R U . . .
C31 C 0.1624(5) -0.0363(6) 0.5999(4) 0.078(2) Uani 1 1 d . . . . .
H31 H 0.143557 -0.103262 0.576160 0.094 Uiso 1 1 calc R U . . .
C32 C 0.1373(5) 0.0502(6) 0.5477(4) 0.075(2) Uani 1 1 d . . . . .
H32 H 0.100974 0.042918 0.488494 0.090 Uiso 1 1 calc R U . . .
C33 C 0.1651(4) 0.1457(5) 0.5821(4) 0.0582(17) Uani 1 1 d . . . . .
H33 H 0.148023 0.204792 0.545972 0.070 Uiso 1 1 calc R U . . .
C34 C 0.2174(4) 0.1592(4) 0.6681(4) 0.0479(13) Uani 1 1 d . . . . .
H34 H 0.236112 0.226427 0.691193 0.058 Uiso 1 1 calc R U . . .
C35 C 0.2419(3) 0.0722(4) 0.7198(3) 0.0392(11) Uani 1 1 d . . . . .

loop_
_atom_site_aniso_label
_atom_site_aniso_U_11
_atom_site_aniso_U_22
_atom_site_aniso_U_33
_atom_site_aniso_U_23
_atom_site_aniso_U_13
_atom_site_aniso_U_12
S1 0.0753(11) 0.0729(12) 0.0923(13) 0.0379(10) 0.0512(10) 0.0349(9)
S2 0.0401(7) 0.0686(10) 0.0435(7) 0.0110(7) 0.0219(6) 0.0101(6)
S3 0.0477(7) 0.0470(7) 0.0446(7) 0.0018(6) 0.0313(6) 0.0023(6)
O1 0.069(3) 0.061(2) 0.041(2) 0.0102(18) 0.0351(19) 0.001(2)
O2 0.098(4) 0.065(3) 0.105(4) 0.039(3) 0.065(3) 0.021(3)
O3 0.093(4) 0.113(5) 0.131(5) 0.053(4) 0.060(4) 0.067(4)
O4 0.037(2) 0.114(4) 0.080(3) 0.042(3) 0.019(2) 0.017(2)
O5 0.084(3) 0.069(3) 0.052(2) -0.003(2) 0.047(2) 0.004(2)
O6 0.053(2) 0.061(2) 0.0255(17) 0.0001(16) 0.0150(15) -0.0033(18)
O7 0.061(2) 0.053(2) 0.046(2) 0.0164(18) 0.0236(19) 0.0074(19)
O8 0.060(2) 0.069(3) 0.059(2) 0.011(2) 0.044(2) 0.005(2)
O9 0.059(2) 0.053(2) 0.055(2) -0.0112(18) 0.0369(19) 0.0011(18)
C1 0.055(3) 0.048(3) 0.029(2) 0.002(2) 0.022(2) -0.005(2)
C2 0.056(3) 0.054(3) 0.028(2) 0.010(2) 0.015(2) 0.003(3)
C3 0.043(3) 0.059(3) 0.030(2) 0.008(2) 0.011(2) 0.007(2)
C4 0.036(2) 0.058(3) 0.023(2) 0.001(2) 0.0101(19) 0.002(2)
C5 0.040(3) 0.043(3) 0.024(2) -0.0060(19) 0.0142(19) -0.005(2)
C6 0.043(3) 0.048(3) 0.027(2) 0.000(2) 0.019(2) 0.001(2)
C7 0.050(3) 0.081(5) 0.059(4) 0.030(3) 0.014(3) 0.017(3)
C8 0.063(4) 0.050(3) 0.078(4) 0.005(3) 0.047(3) 0.006(3)
C9 0.061(4) 0.097(6) 0.082(5) 0.016(4) 0.049(4) 0.015(4)
C10 0.074(5) 0.074(5) 0.094(5) -0.016(4) 0.061(4) -0.019(4)
C11 0.081(5) 0.079(5) 0.072(4) -0.034(4) 0.045(4) -0.037(4)
C12 0.055(4) 0.106(6) 0.075(5) -0.033(4) 0.035(4) -0.036(4)
C13 0.064(4) 0.074(4) 0.083(5) -0.021(4) 0.053(4) -0.022(3)
C14 0.104(7) 0.115(8) 0.089(4) 0.000(5) 0.025(5) -0.013(6)
C15 0.029(2) 0.066(4) 0.039(3) -0.001(2) 0.015(2) -0.003(2)
C16 0.034(3) 0.062(4) 0.046(3) 0.004(3) 0.021(2) 0.008(2)
C17 0.058(4) 0.074(4) 0.079(4) 0.015(4) 0.050(3) 0.015(3)
C18 0.072(5) 0.078(4) 0.128(7) -0.022(5) 0.073(5) -0.015(4)
C19 0.053(4) 0.107(6) 0.074(5) -0.032(4) 0.032(4) -0.032(4)
C20 0.035(3) 0.098(5) 0.048(3) -0.009(3) 0.014(3) -0.014(3)
C21 0.136(5) 0.115(4) 0.146(5) -0.004(4) 0.057(4) -0.008(4)
C22 0.027(2) 0.045(3) 0.027(2) -0.0002(19) 0.0123(18) 0.0021(19)
C23 0.030(2) 0.042(3) 0.030(2) 0.002(2) 0.0135(19) -0.001(2)
C24 0.031(2) 0.049(3) 0.026(2) 0.002(2) 0.0122(19) 0.000(2)
C25 0.031(2) 0.050(3) 0.039(3) 0.011(2) 0.016(2) 0.005(2)
C26 0.036(3) 0.041(3) 0.053(3) -0.003(2) 0.027(2) -0.002(2)
C27 0.038(3) 0.051(3) 0.032(2) -0.005(2) 0.020(2) -0.005(2)
C28 0.059(3) 0.066(4) 0.035(3) -0.008(3) 0.020(3) -0.002(3)
C29 0.062(4) 0.050(3) 0.075(4) 0.023(3) 0.039(3) 0.017(3)
C30 0.066(4) 0.046(3) 0.048(3) 0.010(3) 0.016(3) -0.009(3)
C31 0.090(5) 0.080(5) 0.050(4) 0.003(3) 0.011(4) -0.027(4)
C32 0.063(4) 0.099(6) 0.051(4) 0.012(4) 0.011(3) -0.025(4)
C33 0.036(3) 0.079(5) 0.062(4) 0.031(3) 0.022(3) 0.017(3)
C34 0.042(3) 0.047(3) 0.068(4) 0.012(3) 0.034(3) 0.011(2)
C35 0.034(2) 0.046(3) 0.044(3) 0.009(2) 0.022(2) 0.002(2)

loop_
_atom_type_symbol
_atom_type_description
_atom_type_scat_dispersion_real
_atom_type_scat_dispersion_imag
_atom_type_scat_source
C C 0.0033 0.0016 'International Tables Vol C Tables 4.2.6.8 and 6.1.1.4'
H H 0.0000 0.0000 'International Tables Vol C Tables 4.2.6.8 and 6.1.1.4'
O O 0.0106 0.0060 'International Tables Vol C Tables 4.2.6.8 and 6.1.1.4'
S S 0.1246 0.1234 'International Tables Vol C Tables 4.2.6.8 and 6.1.1.4'

loop_
_geom_angle_atom_site_label_1
_geom_angle_atom_site_label_2
_geom_angle_atom_site_label_3
_geom_angle
_geom_angle_site_symmetry_1
_geom_angle_site_symmetry_3
_geom_angle_publ_flag
O2 S1 C7 109.6(3) . . ?
O2 S1 C8 107.8(3) . . ?
O3 S1 O2 118.4(3) . . ?
O3 S1 C7 105.3(4) . . ?
O3 S1 C8 109.4(3) . . ?
C8 S1 C7 105.9(3) . . ?
O4 S2 C4 106.6(2) . . ?
O4 S2 C15 105.0(3) . . ?
O5 S2 O4 117.9(3) . . ?
O5 S2 C4 108.2(2) . . ?
O5 S2 C15 109.4(3) . . ?
C15 S2 C4 109.4(2) . . ?
O8 S3 C6 105.3(2) . . ?
O8 S3 C35 106.6(2) . . ?
O9 S3 O8 115.8(2) . . ?
O9 S3 C6 111.0(2) . . ?
O9 S3 C35 110.2(2) . . ?
C35 S3 C6 107.3(2) . . ?
C1 O1 H1 109.7 . . ?
C24 O6 C28 117.5(4) . . ?
C25 O7 C29 118.4(4) . . ?
O1 C1 C2 115.5(5) . . ?
O1 C1 C6 125.7(5) . . ?
C2 C1 C6 118.8(4) . . ?
C1 C2 H2 118.5 . . ?
C3 C2 C1 123.0(5) . . ?
C3 C2 H2 118.5 . . ?
C2 C3 C4 118.6(5) . . ?
C2 C3 C7 115.8(5) . . ?
C4 C3 C7 125.5(5) . . ?
C3 C4 S2 118.5(4) . . ?
C5 C4 S2 121.3(4) . . ?
C5 C4 C3 120.2(4) . . ?
C4 C5 C6 119.0(4) . . ?
C4 C5 C22 120.8(4) . . ?
C6 C5 C22 120.1(4) . . ?
C1 C6 S3 119.2(4) . . ?
C1 C6 C5 120.1(5) . . ?
C5 C6 S3 120.7(4) . . ?
S1 C7 H7A 109.0 . . ?
S1 C7 H7B 109.0 . . ?
C3 C7 S1 113.1(4) . . ?
C3 C7 H7A 109.0 . . ?
C3 C7 H7B 109.0 . . ?
H7A C7 H7B 107.8 . . ?
C9 C8 S1 119.2(5) . . ?
C9 C8 C13 121.7(7) . . ?
C13 C8 S1 119.2(5) . . ?
C8 C9 H9 121.1 . . ?
C10 C9 C8 117.8(6) . . ?
C10 C9 H9 121.1 . . ?
C9 C10 H10 119.2 . . ?
C11 C10 C9 121.6(6) . . ?
C11 C10 H10 119.2 . . ?
C10 C11 C12 119.7(7) . . ?
C10 C11 C14 119.0(7) . . ?
C12 C11 C14 120.9(8) . . ?
C11 C12 H12 119.8 . . ?
C13 C12 C11 120.4(7) . . ?
C13 C12 H12 119.8 . . ?
C8 C13 H13 120.6 . . ?
C12 C13 C8 118.7(6) . . ?
C12 C13 H13 120.6 . . ?
C11 C14 H14A 109.5 . . ?
C11 C14 H14B 109.5 . . ?
C11 C14 H14C 109.5 . . ?
H14A C14 H14B 109.5 . . ?
H14A C14 H14C 109.5 . . ?
H14B C14 H14C 109.5 . . ?
C16 C15 S2 118.2(4) . . ?
C20 C15 S2 119.4(5) . . ?
C20 C15 C16 122.1(6) . . ?
C15 C16 H16 121.3 . . ?
C15 C16 C17 117.5(6) . . ?
C17 C16 H16 121.3 . . ?
C16 C17 H17 119.7 . . ?
C18 C17 C16 120.6(7) . . ?
C18 C17 H17 119.7 . . ?
C17 C18 C21 114.0(9) . . ?
C19 C18 C17 120.5(7) . . ?
C19 C18 C21 124.7(9) . . ?
C18 C19 H19 120.0 . . ?
C20 C19 C18 119.9(7) . . ?
C20 C19 H19 120.0 . . ?
C15 C20 H20 120.4 . . ?
C19 C20 C15 119.2(6) . . ?
C19 C20 H20 120.4 . . ?
C18 C21 H21A 109.5 . . ?
C18 C21 H21B 109.5 . . ?
C18 C21 H21C 109.5 . . ?
H21A C21 H21B 109.5 . . ?
H21A C21 H21C 109.5 . . ?
H21B C21 H21C 109.5 . . ?
C23 C22 C5 117.4(4) . . ?
C27 C22 C5 123.1(4) . . ?
C27 C22 C23 119.5(4) . . ?
C22 C23 H23 120.1 . . ?
C24 C23 C22 119.8(5) . . ?
C24 C23 H23 120.1 . . ?
O6 C24 C23 123.7(5) . . ?
O6 C24 C25 116.1(4) . . ?
C23 C24 C25 120.1(4) . . ?
O7 C25 C24 115.1(4) . . ?
O7 C25 C26 124.8(5) . . ?
C26 C25 C24 120.1(4) . . ?
C25 C26 H26 120.0 . . ?
C25 C26 C27 120.1(5) . . ?
C27 C26 H26 120.0 . . ?
C22 C27 C26 120.4(4) . . ?
C22 C27 H27 119.8 . . ?
C26 C27 H27 119.8 . . ?
O6 C28 H28A 109.5 . . ?
O6 C28 H28B 109.5 . . ?
O6 C28 H28C 109.5 . . ?
H28A C28 H28B 109.5 . . ?
H28A C28 H28C 109.5 . . ?
H28B C28 H28C 109.5 . . ?
O7 C29 H29A 109.5 . . ?
O7 C29 H29B 109.5 . . ?
O7 C29 H29C 109.5 . . ?
H29A C29 H29B 109.5 . . ?
H29A C29 H29C 109.5 . . ?
H29B C29 H29C 109.5 . . ?
C31 C30 H30 120.7 . . ?
C35 C30 H30 120.7 . . ?
C35 C30 C31 118.7(6) . . ?
C30 C31 H31 119.7 . . ?
C32 C31 C30 120.6(7) . . ?
C32 C31 H31 119.7 . . ?
C31 C32 H32 120.3 . . ?
C33 C32 C31 119.4(6) . . ?
C33 C32 H32 120.3 . . ?
C32 C33 H33 119.1 . . ?
C32 C33 C34 121.9(6) . . ?
C34 C33 H33 119.1 . . ?
C33 C34 H34 120.8 . . ?
C33 C34 C35 118.3(6) . . ?
C35 C34 H34 120.8 . . ?
C30 C35 S3 118.5(4) . . ?
C30 C35 C34 121.2(5) . . ?
C34 C35 S3 120.2(4) . . ?

loop_
_geom_bond_atom_site_label_1
_geom_bond_atom_site_label_2
_geom_bond_distance
_geom_bond_site_symmetry_2
_geom_bond_publ_flag
S1 O2 1.445(5) . ?
S1 O3 1.437(5) . ?
S1 C7 1.772(8) . ?
S1 C8 1.749(7) . ?
S2 O4 1.435(4) . ?
S2 O5 1.435(4) . ?
S2 C4 1.812(5) . ?
S2 C15 1.754(6) . ?
S3 O8 1.459(4) . ?
S3 O9 1.434(4) . ?
S3 C6 1.780(5) . ?
S3 C35 1.757(5) . ?
O1 H1 0.8400 . ?
O1 C1 1.346(6) . ?
O6 C24 1.372(5) . ?
O6 C28 1.419(7) . ?
O7 C25 1.369(6) . ?
O7 C29 1.428(7) . ?
C1 C2 1.378(8) . ?
C1 C6 1.403(7) . ?
C2 H2 0.9500 . ?
C2 C3 1.371(7) . ?
C3 C4 1.415(7) . ?
C3 C7 1.505(8) . ?
C4 C5 1.400(7) . ?
C5 C6 1.418(6) . ?
C5 C22 1.496(6) . ?
C7 H7A 0.9900 . ?
C7 H7B 0.9900 . ?
C8 C9 1.378(8) . ?
C8 C13 1.395(9) . ?
C9 H9 0.9500 . ?
C9 C10 1.374(10) . ?
C10 H10 0.9500 . ?
C10 C11 1.363(10) . ?
C11 C12 1.388(9) . ?
C11 C14 1.400(11) . ?
C12 H12 0.9500 . ?
C12 C13 1.357(10) . ?
C13 H13 0.9500 . ?
C14 H14A 0.9800 . ?
C14 H14B 0.9800 . ?
C14 H14C 0.9800 . ?
C15 C16 1.387(7) . ?
C15 C20 1.380(8) . ?
C16 H16 0.9500 . ?
C16 C17 1.388(9) . ?
C17 H17 0.9500 . ?
C17 C18 1.381(10) . ?
C18 C19 1.376(11) . ?
C18 C21 1.436(13) . ?
C19 H19 0.9500 . ?
C19 C20 1.373(10) . ?
C20 H20 0.9500 . ?
C21 H21A 0.9800 . ?
C21 H21B 0.9800 . ?
C21 H21C 0.9800 . ?
C22 C23 1.401(6) . ?
C22 C27 1.382(7) . ?
C23 H23 0.9500 . ?
C23 C24 1.385(6) . ?
C24 C25 1.392(7) . ?
C25 C26 1.374(7) . ?
C26 H26 0.9500 . ?
C26 C27 1.392(7) . ?
C27 H27 0.9500 . ?
C28 H28A 0.9800 . ?
C28 H28B 0.9800 . ?
C28 H28C 0.9800 . ?
C29 H29A 0.9800 . ?
C29 H29B 0.9800 . ?
C29 H29C 0.9800 . ?
C30 H30 0.9500 . ?
C30 C31 1.391(9) . ?
C30 C35 1.385(8) . ?
C31 H31 0.9500 . ?
C31 C32 1.384(10) . ?
C32 H32 0.9500 . ?
C32 C33 1.361(10) . ?
C33 H33 0.9500 . ?
C33 C34 1.384(8) . ?
C34 H34 0.9500 . ?
C34 C35 1.385(7) . ?

loop_
_geom_torsion_atom_site_label_1
_geom_torsion_atom_site_label_2
_geom_torsion_atom_site_label_3
_geom_torsion_atom_site_label_4
_geom_torsion
_geom_torsion_site_symmetry_1
_geom_torsion_site_symmetry_2
_geom_torsion_site_symmetry_3
_geom_torsion_site_symmetry_4
_geom_torsion_publ_flag
S1 C8 C9 C10 178.9(6) . . . . ?
S1 C8 C13 C12 -179.4(6) . . . . ?
S2 C4 C5 C6 -175.9(4) . . . . ?
S2 C4 C5 C22 8.2(6) . . . . ?
S2 C15 C16 C17 -175.5(4) . . . . ?
S2 C15 C20 C19 176.9(5) . . . . ?
O1 C1 C2 C3 -179.8(5) . . . . ?
O1 C1 C6 S3 -1.4(7) . . . . ?
O1 C1 C6 C5 179.3(5) . . . . ?
O2 S1 C7 C3 -60.6(5) . . . . ?
O2 S1 C8 C9 -157.6(6) . . . . ?
O2 S1 C8 C13 23.4(6) . . . . ?
O3 S1 C7 C3 171.1(4) . . . . ?
O3 S1 C8 C9 -27.7(7) . . . . ?
O3 S1 C8 C13 153.3(6) . . . . ?
O4 S2 C4 C3 -29.3(5) . . . . ?
O4 S2 C4 C5 150.5(4) . . . . ?
O4 S2 C15 C16 124.7(4) . . . . ?
O4 S2 C15 C20 -49.4(5) . . . . ?
O5 S2 C4 C3 98.5(4) . . . . ?
O5 S2 C4 C5 -81.8(5) . . . . ?
O5 S2 C15 C16 -2.8(5) . . . . ?
O5 S2 C15 C20 -176.9(4) . . . . ?
O6 C24 C25 O7 0.6(6) . . . . ?
O6 C24 C25 C26 -178.9(4) . . . . ?
O7 C25 C26 C27 -178.4(4) . . . . ?
O8 S3 C6 C1 -8.1(5) . . . . ?
O8 S3 C6 C5 171.2(4) . . . . ?
O8 S3 C35 C30 -50.8(5) . . . . ?
O8 S3 C35 C34 126.1(4) . . . . ?
O9 S3 C6 C1 118.0(4) . . . . ?
O9 S3 C6 C5 -62.7(4) . . . . ?
O9 S3 C35 C30 -177.3(4) . . . . ?
O9 S3 C35 C34 -0.4(5) . . . . ?
C1 C2 C3 C4 2.0(8) . . . . ?
C1 C2 C3 C7 -174.8(5) . . . . ?
C2 C1 C6 S3 178.2(4) . . . . ?
C2 C1 C6 C5 -1.1(7) . . . . ?
C2 C3 C4 S2 175.5(4) . . . . ?
C2 C3 C4 C5 -4.3(8) . . . . ?
C2 C3 C7 S1 67.6(6) . . . . ?
C3 C4 C5 C6 3.8(7) . . . . ?
C3 C4 C5 C22 -172.1(5) . . . . ?
C4 S2 C15 C16 -121.1(4) . . . . ?
C4 S2 C15 C20 64.7(5) . . . . ?
C4 C3 C7 S1 -108.9(6) . . . . ?
C4 C5 C6 S3 179.6(4) . . . . ?
C4 C5 C6 C1 -1.1(7) . . . . ?
C4 C5 C22 C23 70.0(6) . . . . ?
C4 C5 C22 C27 -110.1(5) . . . . ?
C5 C22 C23 C24 -178.6(4) . . . . ?
C5 C22 C27 C26 178.7(4) . . . . ?
C6 S3 C35 C30 61.7(5) . . . . ?
C6 S3 C35 C34 -121.4(4) . . . . ?
C6 C1 C2 C3 0.6(8) . . . . ?
C6 C5 C22 C23 -105.8(5) . . . . ?
C6 C5 C22 C27 74.0(6) . . . . ?
C7 S1 C8 C9 85.2(6) . . . . ?
C7 S1 C8 C13 -93.7(6) . . . . ?
C7 C3 C4 S2 -8.0(8) . . . . ?
C7 C3 C4 C5 172.2(5) . . . . ?
C8 S1 C7 C3 55.4(5) . . . . ?
C8 C9 C10 C11 0.1(11) . . . . ?
C9 C8 C13 C12 1.7(10) . . . . ?
C9 C10 C11 C12 2.4(12) . . . . ?
C9 C10 C11 C14 -170.1(8) . . . . ?
C10 C11 C12 C13 -3.0(12) . . . . ?
C11 C12 C13 C8 0.9(11) . . . . ?
C13 C8 C9 C10 -2.2(11) . . . . ?
C14 C11 C12 C13 169.5(8) . . . . ?
C15 S2 C4 C3 -142.4(4) . . . . ?
C15 S2 C4 C5 37.3(5) . . . . ?
C15 C16 C17 C18 -1.6(8) . . . . ?
C16 C15 C20 C19 3.0(8) . . . . ?
C16 C17 C18 C19 3.3(10) . . . . ?
C16 C17 C18 C21 -167.1(7) . . . . ?
C17 C18 C19 C20 -1.9(10) . . . . ?
C18 C19 C20 C15 -1.2(9) . . . . ?
C20 C15 C16 C17 -1.5(7) . . . . ?
C21 C18 C19 C20 167.5(8) . . . . ?
C22 C5 C6 S3 -4.5(6) . . . . ?
C22 C5 C6 C1 174.8(4) . . . . ?
C22 C23 C24 O6 177.4(4) . . . . ?
C22 C23 C24 C25 -0.2(7) . . . . ?
C23 C22 C27 C26 -1.5(7) . . . . ?
C23 C24 C25 O7 178.5(4) . . . . ?
C23 C24 C25 C26 -1.1(7) . . . . ?
C24 C25 C26 C27 1.1(7) . . . . ?
C25 C26 C27 C22 0.2(7) . . . . ?
C27 C22 C23 C24 1.5(6) . . . . ?
C28 O6 C24 C23 3.0(7) . . . . ?
C28 O6 C24 C25 -179.2(4) . . . . ?
C29 O7 C25 C24 -165.1(4) . . . . ?
C29 O7 C25 C26 14.4(7) . . . . ?
C30 C31 C32 C33 0.4(11) . . . . ?
C31 C30 C35 S3 176.7(5) . . . . ?
C31 C30 C35 C34 -0.2(9) . . . . ?
C31 C32 C33 C34 -0.5(10) . . . . ?
C32 C33 C34 C35 0.2(8) . . . . ?
C33 C34 C35 S3 -176.7(4) . . . . ?
C33 C34 C35 C30 0.1(7) . . . . ?
C35 S3 C6 C1 -121.4(4) . . . . ?
C35 S3 C6 C5 57.8(5) . . . . ?
C35 C30 C31 C32 -0.1(11) . . . . ?
